data_2221372
loop_
_publ_author_name
'Liu, Qingyun'
'Ge, Shengsong'
'Cui, Guangwen'

_publ_section_title
Dichlorido-2\k^2^<i>Cl</i>-{\m-6,6'-dimethoxy-2,2'-[propane-1,3-diylbis(nitrilomethylidyne)]diphenolato-1\k^4^<i>O</i>^1^,<i>N</i>,<i>N</i>',<i>O</i>^1'^:2\k^2^<i>O</i>^1^,<i>O</i>^1'^}copper(II)zinc(II)
_journal_coeditor_code HG2482
_journal_issue 4
_journal_name_full 'Acta Crystallographica Section E'
_journal_page_first m359
_journal_paper_doi 10.1107/S1600536809006928
_journal_volume 65
_journal_year 2009
_chemical_formula_iupac '[Cu Zn Cl2 (C19 H20 N2 O4)]'
_chemical_formula_moiety 'C19 H20 Cl2 Cu N2 O4 Zn'
_chemical_formula_sum 'C19 H20 Cl2 Cu N2 O4 Zn'
_chemical_formula_weight 540.18
_chemical_name_systematic
;
Dichlorido-2\k^2^<i>Cl</i>-{\m-6,6'-dimethoxy-2,2'-[propane-1,3-
diylbis(nitrilomethylidyne)]diphenolato-
1\k^4^<i>O</i>^1^,<i>N</i>,<i>N</i>',<i>O</i>^1'^:
2\k^2^<i>O</i>^1^,<i>O</i>^1'^}copper(II)zinc(II)
;
_space_group_IT_number 29
_symmetry_cell_setting orthorhombic
_symmetry_space_group_name_Hall 'P 2c -2ac'
_symmetry_space_group_name_H-M 'P c a 21'
_atom_sites_solution_hydrogens geom
_atom_sites_solution_primary direct
_atom_sites_solution_secondary difmap
_audit_creation_method SHELXL-97
_cell_angle_alpha 90.00
_cell_angle_beta 90.00
_cell_angle_gamma 90.00
_cell_formula_units_Z 4
_cell_length_a 13.0181(9)
_cell_length_b 10.8503(8)
_cell_length_c 14.7758(11)
_cell_measurement_reflns_used 4074
_cell_measurement_temperature 298(2)
_cell_measurement_theta_max 26.1
_cell_measurement_theta_min 2.45
_cell_volume 2087.1(3)
_computing_cell_refinement 'SAINT-Plus (Bruker, 2001)'
_computing_data_collection 'APEX2 (Bruker, 2004)'
_computing_data_reduction 'SAINT-Plus (Bruker, 2001)'
_computing_molecular_graphics 'XP in SHELXTL (Sheldrick, 2008)'
_computing_publication_material 'XP in SHELXTL (Sheldrick, 2008)'
_computing_structure_refinement 'SHELXL97 (Sheldrick, 2008)'
_computing_structure_solution 'SHELXL97 (Sheldrick, 2008)'
_diffrn_ambient_temperature 298(2)
_diffrn_detector_area_resol_mean 0
_diffrn_measured_fraction_theta_full 0.999
_diffrn_measured_fraction_theta_max 0.999
_diffrn_measurement_device_type 'Bruker APEXII CCD area-detector'
_diffrn_measurement_method '\f and \w'
_diffrn_radiation_monochromator graphite
_diffrn_radiation_source 'fine-focus sealed tube'
_diffrn_radiation_type MoK\a
_diffrn_radiation_wavelength 0.71073
_diffrn_reflns_av_R_equivalents 0.0251
_diffrn_reflns_av_sigmaI/netI 0.0373
_diffrn_reflns_limit_h_max 15
_diffrn_reflns_limit_h_min -15
_diffrn_reflns_limit_k_max 12
_diffrn_reflns_limit_k_min -11
_diffrn_reflns_limit_l_max 15
_diffrn_reflns_limit_l_min -17
_diffrn_reflns_number 9818
_diffrn_reflns_theta_full 24.99
_diffrn_reflns_theta_max 24.99
_diffrn_reflns_theta_min 1.88
_diffrn_standards_interval_count 0
_diffrn_standards_interval_time 0
_diffrn_standards_number 0
_exptl_absorpt_coefficient_mu 2.452
_exptl_absorpt_correction_T_max 0.8280
_exptl_absorpt_correction_T_min 0.744
_exptl_absorpt_correction_type multi-scan
_exptl_absorpt_process_details '(SADABS; Sheldrick, 2003)'
_exptl_crystal_colour green
_exptl_crystal_density_diffrn 1.719
_exptl_crystal_density_method 'not measured'
_exptl_crystal_description needle
_exptl_crystal_F_000 1092
_exptl_crystal_size_max 0.20
_exptl_crystal_size_mid 0.10
_exptl_crystal_size_min 0.08
_refine_diff_density_max 0.629
_refine_diff_density_min -0.580
_refine_ls_abs_structure_details 'Flack (1983), 1564 Friedel pairs'
_refine_ls_abs_structure_Flack 0.006(15)
_refine_ls_extinction_method none
_refine_ls_goodness_of_fit_ref 1.066
_refine_ls_hydrogen_treatment constr
_refine_ls_matrix_type full
_refine_ls_number_parameters 262
_refine_ls_number_reflns 3486
_refine_ls_number_restraints 13
_refine_ls_restrained_S_all 1.102
_refine_ls_R_factor_all 0.0355
_refine_ls_R_factor_gt 0.0287
_refine_ls_shift/su_max 0.001
_refine_ls_shift/su_mean 0.000
_refine_ls_structure_factor_coef Fsqd
_refine_ls_weighting_details 'calc w=1/[\s^2^(Fo^2^)+(0.0389P)^2^+0.0971P] where P=(Fo^2^+2Fc^2^)/3'
_refine_ls_weighting_scheme calc
_refine_ls_wR_factor_gt 0.0707
_refine_ls_wR_factor_ref 0.0741
_reflns_number_gt 3084
_reflns_number_total 3486
_reflns_threshold_expression I>2\s(I)
_cod_data_source_file hg2482.cif
_cod_data_source_block I
_cod_database_code 2221372
_cod_database_fobs_code 2221372

loop_
_symmetry_equiv_pos_as_xyz
'x, y, z'
'-x, -y, z+1/2'
'-x+1/2, y, z+1/2'
'x+1/2, -y, z'

loop_
_atom_site_type_symbol
_atom_site_label
_atom_site_fract_x
_atom_site_fract_y
_atom_site_fract_z
_atom_site_U_iso_or_equiv
_atom_site_adp_type
_atom_site_calc_flag
_atom_site_refinement_flags
_atom_site_occupancy
_atom_site_disorder_assembly
_atom_site_disorder_group
Zn Zn1 0.59914(3) 0.74035(3) 0.69902(3) 0.04337(13) Uani d . 1 . .
Cu Cu1 0.59183(3) 1.03456(3) 0.71028(4) 0.04411(14) Uani d . 1 . .
Cl Cl2 0.71295(8) 0.63787(10) 0.78281(9) 0.0590(3) Uani d . 1 . .
Cl Cl1 0.48653(8) 0.64556(11) 0.60882(10) 0.0653(4) Uani d . 1 . .
O O1 0.4768(2) 0.6796(3) 0.8322(2) 0.0607(8) Uani d . 1 . .
O O4 0.7243(2) 0.7042(2) 0.5679(2) 0.0531(7) Uani d . 1 . .
O O3 0.6649(2) 0.9031(2) 0.6508(2) 0.0468(7) Uani d . 1 . .
C C6 0.3763(3) 0.9888(5) 0.8239(3) 0.0537(12) Uani d . 1 . .
N N1 0.4874(3) 1.1465(3) 0.7582(3) 0.0596(10) Uani d . 1 . .
O O2 0.5262(2) 0.8915(2) 0.76318(19) 0.0442(7) Uani d . 1 . .
C C12 0.7778(4) 1.1331(3) 0.6360(3) 0.0486(10) Uani d . 1 . .
H H12 0.8230 1.1989 0.6294 0.058 Uiso calc R 1 . .
C C15 0.9470(4) 0.9069(4) 0.5223(3) 0.0557(11) Uani d . 1 . .
H H15 1.0118 0.9054 0.4958 0.067 Uiso calc R 1 . .
C C13 0.8147(3) 1.0147(3) 0.6042(3) 0.0421(9) Uani d . 1 . .
C C7 0.4389(3) 0.8850(4) 0.8080(3) 0.0445(10) Uani d . 1 . .
C C17 0.7914(3) 0.8007(4) 0.5642(3) 0.0439(9) Uani d . 1 . .
C C5 0.2819(3) 0.9734(5) 0.8696(3) 0.0650(13) Uani d . 1 . .
H H5 0.2399 1.0415 0.8793 0.078 Uiso calc R 1 . .
C C18 0.7549(3) 0.9076(3) 0.6083(3) 0.0388(8) Uani d . 1 . .
C C1 0.4576(4) 0.5620(4) 0.8709(5) 0.0845(18) Uani d . 1 . .
H H1A 0.5132 0.5074 0.8566 0.127 Uiso calc R 1 . .
H H1B 0.3947 0.5293 0.8469 0.127 Uiso calc R 1 . .
H H1C 0.4518 0.5700 0.9354 0.127 Uiso calc R 1 . .
C C3 0.3144(3) 0.7587(5) 0.8888(3) 0.0633(13) Uani d . 1 . .
H H3 0.2943 0.6824 0.9113 0.076 Uiso calc R 1 . .
C C16 0.8847(3) 0.8003(4) 0.5211(3) 0.0534(11) Uani d . 1 . .
H H16 0.9069 0.7298 0.4910 0.064 Uiso calc R 1 . .
C C11 0.6734(4) 1.2928(3) 0.6876(5) 0.0794(15) Uani d U 1 . .
H H11A 0.7012 1.3144 0.7465 0.095 Uiso calc R 1 . .
H H11B 0.7113 1.3392 0.6425 0.095 Uiso calc R 1 . .
C C8 0.4053(4) 1.1105(4) 0.7987(4) 0.0592(13) Uani d . 1 . .
H H8 0.3586 1.1722 0.8135 0.071 Uiso calc R 1 . .
C C19 0.7605(4) 0.5875(4) 0.5382(4) 0.0653(13) Uani d . 1 . .
H H19A 0.7066 0.5276 0.5440 0.098 Uiso calc R 1 . .
H H19B 0.8181 0.5630 0.5747 0.098 Uiso calc R 1 . .
H H19C 0.7814 0.5930 0.4761 0.098 Uiso calc R 1 . .
C C2 0.4077(3) 0.7705(4) 0.8442(3) 0.0506(11) Uani d . 1 . .
N N2 0.6914(3) 1.1585(3) 0.6717(3) 0.0499(9) Uani d . 1 . .
C C10 0.5740(5) 1.3279(5) 0.6847(5) 0.0981(17) Uani d U 1 . .
H H10A 0.5504 1.3104 0.6237 0.118 Uiso calc R 1 . .
H H10B 0.5739 1.4168 0.6909 0.118 Uiso calc R 1 . .
C C9 0.4950(4) 1.2824(4) 0.7450(6) 0.098(3) Uani d . 1 . .
H H9A 0.4292 1.3114 0.7226 0.118 Uiso calc R 1 . .
H H9B 0.5056 1.3199 0.8038 0.118 Uiso calc R 1 . .
C C4 0.2511(4) 0.8598(5) 0.8999(3) 0.0700(14) Uani d . 1 . .
H H4 0.1877 0.8508 0.9280 0.084 Uiso calc R 1 . .
C C14 0.9123(3) 1.0109(5) 0.5619(3) 0.0509(11) Uani d . 1 . .
H H14 0.9530 1.0813 0.5615 0.061 Uiso calc R 1 . .

loop_
_atom_site_aniso_label
_atom_site_aniso_U_11
_atom_site_aniso_U_22
_atom_site_aniso_U_33
_atom_site_aniso_U_12
_atom_site_aniso_U_13
_atom_site_aniso_U_23
Zn1 0.0359(2) 0.0315(2) 0.0628(3) 0.00014(17) 0.0017(2) -0.0053(2)
Cu1 0.0362(2) 0.0294(2) 0.0667(3) 0.00258(17) -0.0002(3) -0.0082(3)
Cl2 0.0442(6) 0.0572(6) 0.0758(8) 0.0039(5) -0.0013(5) 0.0129(6)
Cl1 0.0448(6) 0.0532(7) 0.0980(9) 0.0004(5) -0.0096(6) -0.0273(6)
O1 0.0527(18) 0.0442(17) 0.085(2) -0.0085(14) 0.0185(16) -0.0066(16)
O4 0.0498(17) 0.0346(14) 0.075(2) 0.0015(13) 0.0136(15) -0.0052(14)
O3 0.0392(16) 0.0337(13) 0.0674(19) -0.0005(11) 0.0092(14) -0.0024(12)
C6 0.039(2) 0.065(3) 0.057(3) 0.009(2) 0.001(2) -0.026(2)
N1 0.042(2) 0.0386(19) 0.099(3) 0.0044(15) -0.0035(19) -0.0215(18)
O2 0.0354(15) 0.0364(15) 0.0608(18) 0.0018(11) 0.0114(13) -0.0094(12)
C12 0.055(3) 0.035(2) 0.055(2) -0.0055(18) -0.009(2) 0.0120(18)
C15 0.040(2) 0.073(3) 0.054(3) 0.002(2) 0.011(2) 0.007(2)
C13 0.037(2) 0.043(2) 0.046(2) 0.0038(17) -0.0034(17) 0.0089(18)
C7 0.032(2) 0.052(3) 0.049(2) 0.0009(17) 0.0005(18) -0.0173(18)
C17 0.041(2) 0.045(2) 0.046(2) 0.0089(18) 0.0035(18) 0.0039(18)
C5 0.044(3) 0.086(4) 0.064(3) 0.016(3) 0.008(2) -0.031(3)
C18 0.034(2) 0.042(2) 0.040(2) 0.0014(17) -0.0036(17) 0.0060(17)
C1 0.080(4) 0.046(3) 0.128(5) -0.015(3) 0.030(4) -0.007(3)
C3 0.050(3) 0.084(3) 0.056(3) -0.014(2) 0.016(2) -0.019(3)
C16 0.054(3) 0.058(3) 0.048(3) 0.006(2) 0.010(2) 0.000(2)
C11 0.071(3) 0.0296(19) 0.138(4) 0.0002(19) -0.006(3) -0.009(3)
C8 0.049(3) 0.053(3) 0.075(3) 0.017(2) -0.009(2) -0.031(2)
C19 0.077(3) 0.044(2) 0.075(3) 0.002(2) 0.015(3) -0.004(2)
C2 0.040(2) 0.059(3) 0.052(3) -0.0037(19) 0.0075(19) -0.020(2)
N2 0.0406(18) 0.0318(15) 0.077(2) -0.0013(14) -0.0081(17) -0.0010(16)
C10 0.102(3) 0.050(2) 0.142(4) 0.014(2) -0.011(3) -0.001(3)
C9 0.058(3) 0.035(2) 0.201(8) 0.011(2) 0.000(4) -0.031(3)
C4 0.051(3) 0.097(4) 0.062(3) -0.005(3) 0.021(2) -0.022(3)
C14 0.039(2) 0.060(3) 0.054(3) -0.006(2) 0.0008(19) 0.018(2)

loop_
_atom_type_symbol
_atom_type_description
_atom_type_scat_dispersion_real
_atom_type_scat_dispersion_imag
_atom_type_scat_source
C C 0.0033 0.0016 'International Tables Vol C Tables 4.2.6.8 and 6.1.1.4'
H H 0.0000 0.0000 'International Tables Vol C Tables 4.2.6.8 and 6.1.1.4'
N N 0.0061 0.0033 'International Tables Vol C Tables 4.2.6.8 and 6.1.1.4'
O O 0.0106 0.0060 'International Tables Vol C Tables 4.2.6.8 and 6.1.1.4'
Cl Cl 0.1484 0.1585 'International Tables Vol C Tables 4.2.6.8 and 6.1.1.4'
Cu Cu 0.3201 1.2651 'International Tables Vol C Tables 4.2.6.8 and 6.1.1.4'
Zn Zn 0.2839 1.4301 'International Tables Vol C Tables 4.2.6.8 and 6.1.1.4'

loop_
_geom_angle_atom_site_label_1
_geom_angle_atom_site_label_2
_geom_angle_atom_site_label_3
_geom_angle_site_symmetry_1
_geom_angle_site_symmetry_3
_geom_angle
_geom_angle_publ_flag
O3 Zn1 O2 . . 71.43(10) ?
O3 Zn1 Cl2 . . 109.81(8) ?
O2 Zn1 Cl2 . . 115.82(9) ?
O3 Zn1 Cl1 . . 117.09(9) ?
O2 Zn1 Cl1 . . 109.24(8) ?
Cl2 Zn1 Cl1 . . 122.58(4) ?
O3 Cu1 O2 . . 78.97(10) ?
O3 Cu1 N2 . . 92.81(13) ?
O2 Cu1 N2 . . 164.28(13) ?
O3 Cu1 N1 . . 165.52(14) ?
O2 Cu1 N1 . . 92.58(14) ?
N2 Cu1 N1 . . 98.00(15) ?
C2 O1 C1 . . 119.1(4) ?
C17 O4 C19 . . 117.3(3) ?
C18 O3 Cu1 . . 128.6(2) ?
C18 O3 Zn1 . . 123.6(2) ?
Cu1 O3 Zn1 . . 105.55(12) ?
C7 C6 C5 . . 119.2(5) ?
C7 C6 C8 . . 123.0(4) ?
C5 C6 C8 . . 117.7(4) ?
C8 N1 C9 . . 114.7(4) ?
C8 N1 Cu1 . . 123.9(3) ?
C9 N1 Cu1 . . 121.4(3) ?
C7 O2 Cu1 . . 128.8(2) ?
C7 O2 Zn1 . . 124.7(2) ?
Cu1 O2 Zn1 . . 104.01(11) ?
N2 C12 C13 . . 128.2(4) ?
N2 C12 H12 . . 115.9 ?
C13 C12 H12 . . 115.9 ?
C14 C15 C16 . . 119.8(4) ?
C14 C15 H15 . . 120.1 ?
C16 C15 H15 . . 120.1 ?
C18 C13 C14 . . 119.6(4) ?
C18 C13 C12 . . 122.5(4) ?
C14 C13 C12 . . 117.7(4) ?
O2 C7 C6 . . 122.6(4) ?
O2 C7 C2 . . 119.1(3) ?
C6 C7 C2 . . 118.3(4) ?
O4 C17 C16 . . 125.7(4) ?
O4 C17 C18 . . 113.3(3) ?
C16 C17 C18 . . 121.0(4) ?
C4 C5 C6 . . 121.1(4) ?
C4 C5 H5 . . 119.4 ?
C6 C5 H5 . . 119.4 ?
O3 C18 C13 . . 122.7(3) ?
O3 C18 C17 . . 119.0(3) ?
C13 C18 C17 . . 118.3(4) ?
O1 C1 H1A . . 109.5 ?
O1 C1 H1B . . 109.5 ?
H1A C1 H1B . . 109.5 ?
O1 C1 H1C . . 109.5 ?
H1A C1 H1C . . 109.5 ?
H1B C1 H1C . . 109.5 ?
C2 C3 C4 . . 120.3(5) ?
C2 C3 H3 . . 119.8 ?
C4 C3 H3 . . 119.8 ?
C17 C16 C15 . . 120.0(4) ?
C17 C16 H16 . . 120.0 ?
C15 C16 H16 . . 120.0 ?
C10 C11 N2 . . 114.8(4) ?
C10 C11 H11A . . 108.6 ?
N2 C11 H11A . . 108.6 ?
C10 C11 H11B . . 108.6 ?
N2 C11 H11B . . 108.6 ?
H11A C11 H11B . . 107.5 ?
N1 C8 C6 . . 128.6(4) ?
N1 C8 H8 . . 115.7 ?
C6 C8 H8 . . 115.7 ?
O4 C19 H19A . . 109.5 ?
O4 C19 H19B . . 109.5 ?
H19A C19 H19B . . 109.5 ?
O4 C19 H19C . . 109.5 ?
H19A C19 H19C . . 109.5 ?
H19B C19 H19C . . 109.5 ?
O1 C2 C3 . . 125.5(4) ?
O1 C2 C7 . . 113.7(3) ?
C3 C2 C7 . . 120.8(4) ?
C12 N2 C11 . . 114.5(4) ?
C12 N2 Cu1 . . 123.9(3) ?
C11 N2 Cu1 . . 121.4(3) ?
C11 C10 C9 . . 124.4(6) ?
C11 C10 H10A . . 106.2 ?
C9 C10 H10A . . 106.2 ?
C11 C10 H10B . . 106.2 ?
C9 C10 H10B . . 106.2 ?
H10A C10 H10B . . 106.4 ?
C10 C9 N1 . . 117.7(5) ?
C10 C9 H9A . . 107.9 ?
N1 C9 H9A . . 107.9 ?
C10 C9 H9B . . 107.9 ?
N1 C9 H9B . . 107.9 ?
H9A C9 H9B . . 107.2 ?
C5 C4 C3 . . 120.0(4) ?
C5 C4 H4 . . 120.0 ?
C3 C4 H4 . . 120.0 ?
C15 C14 C13 . . 121.1(4) ?
C15 C14 H14 . . 119.5 ?
C13 C14 H14 . . 119.5 ?

loop_
_geom_bond_atom_site_label_1
_geom_bond_atom_site_label_2
_geom_bond_site_symmetry_2
_geom_bond_distance
_geom_bond_publ_flag
Zn1 O3 . 2.088(3) ?
Zn1 O2 . 2.119(2) ?
Zn1 Cl2 . 2.2280(12) ?
Zn1 Cl1 . 2.2324(12) ?
Cu1 O3 . 1.926(3) ?
Cu1 O2 . 1.936(3) ?
Cu1 N2 . 1.953(3) ?
Cu1 N1 . 1.956(4) ?
O1 C2 . 1.347(5) ?
O1 C1 . 1.421(6) ?
O4 C17 . 1.364(5) ?
O4 C19 . 1.421(5) ?
O3 C18 . 1.330(5) ?
C6 C7 . 1.409(6) ?
C6 C5 . 1.412(7) ?
C6 C8 . 1.423(7) ?
N1 C8 . 1.286(6) ?
N1 C9 . 1.490(6) ?
O2 C7 . 1.318(5) ?
C12 N2 . 1.272(5) ?
C12 C13 . 1.450(5) ?
C12 H12 . 0.9300 ?
C15 C14 . 1.350(6) ?
C15 C16 . 1.413(6) ?
C15 H15 . 0.9300 ?
C13 C18 . 1.400(5) ?
C13 C14 . 1.417(6) ?
C7 C2 . 1.412(6) ?
C17 C16 . 1.371(5) ?
C17 C18 . 1.413(5) ?
C5 C4 . 1.371(6) ?
C5 H5 . 0.9300 ?
C1 H1A . 0.9600 ?
C1 H1B . 0.9600 ?
C1 H1C . 0.9600 ?
C3 C2 . 1.388(6) ?
C3 C4 . 1.381(6) ?
C3 H3 . 0.9300 ?
C16 H16 . 0.9300 ?
C11 C10 . 1.349(7) ?
C11 N2 . 1.495(5) ?
C11 H11A . 0.9700 ?
C11 H11B . 0.9700 ?
C8 H8 . 0.9300 ?
C19 H19A . 0.9600 ?
C19 H19B . 0.9600 ?
C19 H19C . 0.9600 ?
C10 C9 . 1.448(9) ?
C10 H10A . 0.9700 ?
C10 H10B . 0.9700 ?
C9 H9A . 0.9700 ?
C9 H9B . 0.9700 ?
C4 H4 . 0.9300 ?
C14 H14 . 0.9300 ?
